data_4337750
loop_
_publ_author_name
'Rathgeb, Anna'
'B\"ohm, Andreas'
'Novak, Maria S.'
'Gavriluta, Anatolie'
'D\"om\"ot\"or, Orsolya'
'Tommasino, Jean Bernard'
'Enyedy, Eva A.'
'Shova, Sergiu'
'Meier, Samuel'
'Jakupec, Michael A.'
'Luneau, Dominique'
'Arion, Vladimir B.'

_publ_section_title
;
 Ruthenium-Nitrosyl Complexes with Glycine, l-Alanine, l-Valine,
 l-Proline, d-Proline, l-Serine, l-Threonine, and l-Tyrosine: Synthesis,
 X-ray Diffraction Structures, Spectroscopic and Electrochemical
 Properties, and Antiproliferative Activity.
;
_journal_issue 5
_journal_name_full 'Inorganic chemistry'
_journal_page_first 2718
_journal_page_last 2729
_journal_paper_doi 10.1021/ic4031359
_journal_volume 53
_journal_year 2014
_chemical_absolute_configuration rmad
_chemical_formula_moiety 'C16 H36 N, C5 H8 Cl3 N2 O3 Ru'
_chemical_formula_sum 'C21 H44 Cl3 N3 O3 Ru'
_chemical_formula_weight 594.01
_chemical_name_systematic
; 
Tetrabutylammonium trichlorido-D-prolinato-nitrosyl-ruthenate(III)   
;
_space_group_IT_number 19
_symmetry_cell_setting orthorhombic
_symmetry_space_group_name_Hall 'P 2ac 2ab'
_symmetry_space_group_name_H-M 'P 21 21 21'
_atom_sites_solution_hydrogens geom
_atom_sites_solution_primary direct
_atom_sites_solution_secondary difmap
_audit_creation_method SHELXL-97
_cell_angle_alpha 90.00
_cell_angle_beta 90.00
_cell_angle_gamma 90.00
_cell_formula_units_Z 4
_cell_length_a 10.1919(19)
_cell_length_b 15.628(3)
_cell_length_c 17.930(4)
_cell_measurement_reflns_used 5318
_cell_measurement_temperature 120(2)
_cell_measurement_theta_max 21.50
_cell_measurement_theta_min 2.27
_cell_volume 2855.9(10)
_computing_cell_refinement 'Bruker SAINT'
_computing_data_collection 'Bruker APEX2'
_computing_data_reduction 'Bruker SAINT'
_computing_molecular_graphics 'Bruker SHELXTL'
_computing_publication_material 'Bruker SHELXTL'
_computing_structure_refinement 'SHELXL-97 (Sheldrick, 2008)'
_computing_structure_solution 'SHELXS-97 (Sheldrick, 2008)'
_diffrn_ambient_temperature 120(2)
_diffrn_measured_fraction_theta_full 0.989
_diffrn_measured_fraction_theta_max 0.989
_diffrn_measurement_device_type 'Bruker X8 APEX-II CCD'
_diffrn_measurement_method '\f and \w scans'
_diffrn_radiation_monochromator graphite
_diffrn_radiation_source 'fine-focus sealed tube'
_diffrn_radiation_type MoK\a
_diffrn_radiation_wavelength 0.71073
_diffrn_reflns_av_R_equivalents 0.1325
_diffrn_reflns_av_sigmaI/netI 0.0940
_diffrn_reflns_limit_h_max 12
_diffrn_reflns_limit_h_min -11
_diffrn_reflns_limit_k_max 18
_diffrn_reflns_limit_k_min -18
_diffrn_reflns_limit_l_max 21
_diffrn_reflns_limit_l_min -21
_diffrn_reflns_number 46718
_diffrn_reflns_theta_full 25.58
_diffrn_reflns_theta_max 25.58
_diffrn_reflns_theta_min 2.27
_exptl_absorpt_coefficient_mu 0.854
_exptl_absorpt_correction_T_max 0.9748
_exptl_absorpt_correction_T_min 0.7837
_exptl_absorpt_correction_type multi-scan
_exptl_absorpt_process_details SADABS
_exptl_crystal_colour orange
_exptl_crystal_density_diffrn 1.382
_exptl_crystal_density_method 'not measured'
_exptl_crystal_description stick
_exptl_crystal_F_000 1240
_exptl_crystal_size_max 0.30
_exptl_crystal_size_mid 0.05
_exptl_crystal_size_min 0.03
_refine_diff_density_max 0.786
_refine_diff_density_min -0.824
_refine_diff_density_rms 0.110
_refine_ls_abs_structure_details 'Flack H D (1983), Acta Cryst. A39, 876-881'
_refine_ls_abs_structure_Flack 0.05(6)
_refine_ls_extinction_method none
_refine_ls_goodness_of_fit_ref 1.010
_refine_ls_hydrogen_treatment constr
_refine_ls_matrix_type full
_refine_ls_number_parameters 284
_refine_ls_number_reflns 5265
_refine_ls_number_restraints 0
_refine_ls_restrained_S_all 1.010
_refine_ls_R_factor_all 0.0971
_refine_ls_R_factor_gt 0.0539
_refine_ls_shift/su_max 0.001
_refine_ls_shift/su_mean 0.000
_refine_ls_structure_factor_coef Fsqd
_refine_ls_weighting_details 'calc w=1/[\s^2^(Fo^2^)+(0.0561P)^2^+4.3122P] where P=(Fo^2^+2Fc^2^)/3'
_refine_ls_weighting_scheme calc
_refine_ls_wR_factor_gt 0.1131
_refine_ls_wR_factor_ref 0.1326
_reflns_number_gt 3653
_reflns_number_total 5265
_reflns_threshold_expression >2sigma(I)
_cod_data_source_file ic4031359_si_002.cif
_cod_data_source_block anra043
_cod_original_sg_symbol_H-M P212121
_cod_database_code 4337750

loop_
_symmetry_equiv_pos_as_xyz
'x, y, z'
'-x+1/2, -y, z+1/2'
'-x, y+1/2, -z+1/2'
'x+1/2, -y+1/2, -z'

loop_
_atom_site_label
_atom_site_type_symbol
_atom_site_fract_x
_atom_site_fract_y
_atom_site_fract_z
_atom_site_U_iso_or_equiv
_atom_site_adp_type
_atom_site_occupancy
_atom_site_symmetry_multiplicity
_atom_site_calc_flag
_atom_site_refinement_flags
Ru1 Ru 0.61942(6) 0.64104(3) 1.03735(4) 0.03121(18) Uani 1 1 d .
Cl1 Cl 0.75340(17) 0.57776(11) 1.13127(10) 0.0303(4) Uani 1 1 d .
Cl2 Cl 0.7598(2) 0.57932(13) 0.94687(12) 0.0441(6) Uani 1 1 d .
Cl3 Cl 0.48621(18) 0.71399(11) 1.12617(10) 0.0299(4) Uani 1 1 d .
O1 O 0.7401(4) 0.7410(3) 1.0399(3) 0.0310(11) Uani 1 1 d .
O2 O 0.7636(5) 0.8790(3) 1.0162(3) 0.0407(14) Uani 1 1 d .
O3 O 0.4506(5) 0.4952(3) 1.0243(4) 0.0587(18) Uani 1 1 d .
N1 N 0.5225(6) 0.7195(3) 0.9572(4) 0.0326(15) Uani 1 1 d .
H1 H 0.4346 0.7219 0.9709 0.039 Uiso 1 1 calc R
N2 N 0.5148(6) 0.5545(4) 1.0308(4) 0.0356(15) Uani 1 1 d .
N3 N 0.0526(6) 0.4841(4) 0.8151(3) 0.0301(15) Uani 1 1 d .
C1 C 0.5260(9) 0.6978(5) 0.8775(4) 0.047(2) Uani 1 1 d .
H1A H 0.5583 0.6386 0.8705 0.056 Uiso 1 1 calc R
H1B H 0.4371 0.7022 0.8556 0.056 Uiso 1 1 calc R
C2 C 0.6145(13) 0.7586(5) 0.8421(5) 0.072(3) Uani 1 1 d .
H2A H 0.5907 0.7671 0.7891 0.086 Uiso 1 1 calc R
H2B H 0.7063 0.7383 0.8449 0.086 Uiso 1 1 calc R
C3 C 0.5976(9) 0.8401(5) 0.8854(5) 0.048(2) Uani 1 1 d .
H3A H 0.5207 0.8728 0.8674 0.058 Uiso 1 1 calc R
H3B H 0.6768 0.8765 0.8817 0.058 Uiso 1 1 calc R
C4 C 0.5768(7) 0.8088(4) 0.9652(5) 0.0375(18) Uani 1 1 d .
H4 H 0.5094 0.8457 0.9898 0.045 Uiso 1 1 calc R
C5 C 0.7020(8) 0.8126(5) 1.0099(4) 0.0321(19) Uani 1 1 d .
C6 C 0.0707(8) 0.4889(5) 0.8985(4) 0.038(2) Uani 1 1 d .
H6A H -0.0173 0.4915 0.9218 0.045 Uiso 1 1 calc R
H6B H 0.1159 0.5433 0.9102 0.045 Uiso 1 1 calc R
C7 C 0.1465(9) 0.4168(5) 0.9351(5) 0.050(2) Uani 1 1 d .
H7A H 0.2409 0.4226 0.9231 0.060 Uiso 1 1 calc R
H7B H 0.1157 0.3613 0.9151 0.060 Uiso 1 1 calc R
C8 C 0.1278(9) 0.4181(5) 1.0208(4) 0.051(2) Uani 1 1 d .
H8A H 0.1918 0.3786 1.0441 0.061 Uiso 1 1 calc R
H8B H 0.1460 0.4765 1.0397 0.061 Uiso 1 1 calc R
C9 C -0.0082(9) 0.3924(5) 1.0432(6) 0.058(2) Uani 1 1 d .
H9A H -0.0720 0.4306 1.0195 0.087 Uiso 1 1 calc R
H9B H -0.0170 0.3963 1.0975 0.087 Uiso 1 1 calc R
H9C H -0.0248 0.3334 1.0272 0.087 Uiso 1 1 calc R
C10 C -0.0193(8) 0.4038(4) 0.7934(5) 0.0368(19) Uani 1 1 d .
H10A H -0.0358 0.4059 0.7390 0.044 Uiso 1 1 calc R
H10B H 0.0395 0.3546 0.8029 0.044 Uiso 1 1 calc R
C11 C -0.1472(7) 0.3867(4) 0.8317(5) 0.040(2) Uani 1 1 d .
H11A H -0.2117 0.4310 0.8171 0.048 Uiso 1 1 calc R
H11B H -0.1347 0.3900 0.8864 0.048 Uiso 1 1 calc R
C12 C -0.1995(9) 0.2993(5) 0.8112(5) 0.047(2) Uani 1 1 d .
H12A H -0.2092 0.2959 0.7564 0.057 Uiso 1 1 calc R
H12B H -0.1350 0.2554 0.8266 0.057 Uiso 1 1 calc R
C13 C -0.3284(9) 0.2800(6) 0.8468(6) 0.066(3) Uani 1 1 d .
H13A H -0.3913 0.3252 0.8344 0.099 Uiso 1 1 calc R
H13B H -0.3175 0.2771 0.9010 0.099 Uiso 1 1 calc R
H13C H -0.3611 0.2249 0.8283 0.099 Uiso 1 1 calc R
C14 C -0.0247(8) 0.5629(5) 0.7924(4) 0.0352(19) Uani 1 1 d .
H14A H -0.1144 0.5579 0.8131 0.042 Uiso 1 1 calc R
H14B H 0.0168 0.6136 0.8157 0.042 Uiso 1 1 calc R
C15 C -0.0356(8) 0.5788(5) 0.7101(4) 0.040(2) Uani 1 1 d .
H15A H -0.0589 0.5249 0.6844 0.048 Uiso 1 1 calc R
H15B H 0.0501 0.5985 0.6905 0.048 Uiso 1 1 calc R
C16 C -0.1404(8) 0.6465(5) 0.6943(4) 0.044(2) Uani 1 1 d .
H16A H -0.2260 0.6260 0.7132 0.053 Uiso 1 1 calc R
H16B H -0.1180 0.6997 0.7214 0.053 Uiso 1 1 calc R
C17 C -0.1525(9) 0.6660(5) 0.6127(5) 0.066(3) Uani 1 1 d .
H17A H -0.1681 0.6129 0.5851 0.100 Uiso 1 1 calc R
H17B H -0.0713 0.6927 0.5950 0.100 Uiso 1 1 calc R
H17C H -0.2261 0.7053 0.6047 0.100 Uiso 1 1 calc R
C18 C 0.1835(7) 0.4813(5) 0.7770(4) 0.0321(18) Uani 1 1 d .
H18A H 0.1684 0.4750 0.7227 0.039 Uiso 1 1 calc R
H18B H 0.2303 0.4293 0.7941 0.039 Uiso 1 1 calc R
C19 C 0.2734(7) 0.5581(5) 0.7891(5) 0.038(2) Uani 1 1 d .
H19A H 0.2931 0.5640 0.8430 0.045 Uiso 1 1 calc R
H19B H 0.2285 0.6108 0.7724 0.045 Uiso 1 1 calc R
C20 C 0.4014(8) 0.5470(5) 0.7457(5) 0.045(2) Uani 1 1 d .
H20A H 0.3807 0.5314 0.6935 0.054 Uiso 1 1 calc R
H20B H 0.4492 0.6022 0.7449 0.054 Uiso 1 1 calc R
C21 C 0.4900(9) 0.4782(6) 0.7795(5) 0.059(3) Uani 1 1 d .
H21A H 0.5682 0.4711 0.7483 0.088 Uiso 1 1 calc R
H21B H 0.4421 0.4239 0.7820 0.088 Uiso 1 1 calc R
H21C H 0.5164 0.4955 0.8298 0.088 Uiso 1 1 calc R

loop_
_atom_site_aniso_label
_atom_site_aniso_U_11
_atom_site_aniso_U_22
_atom_site_aniso_U_33
_atom_site_aniso_U_23
_atom_site_aniso_U_13
_atom_site_aniso_U_12
Ru1 0.0308(3) 0.0160(3) 0.0468(4) -0.0014(3) 0.0019(3) -0.0015(3)
Cl1 0.0294(11) 0.0182(9) 0.0433(11) 0.0080(9) -0.0023(8) 0.0013(8)
Cl2 0.0430(13) 0.0346(11) 0.0546(15) -0.0088(10) 0.0138(10) 0.0066(9)
Cl3 0.0365(12) 0.0191(9) 0.0342(10) 0.0006(8) 0.0013(8) 0.0055(8)
O1 0.027(3) 0.020(2) 0.046(3) -0.003(3) -0.001(3) 0.001(2)
O2 0.046(3) 0.020(3) 0.056(4) -0.005(2) 0.005(3) -0.007(2)
O3 0.049(4) 0.021(3) 0.106(5) 0.012(3) -0.016(3) -0.013(3)
N1 0.030(3) 0.029(3) 0.038(4) 0.016(3) 0.015(3) -0.001(3)
N2 0.035(4) 0.020(3) 0.052(4) 0.005(3) 0.001(4) 0.010(3)
N3 0.032(4) 0.016(3) 0.043(4) -0.006(3) -0.002(3) 0.001(3)
C1 0.060(6) 0.042(5) 0.038(5) 0.001(4) -0.011(4) -0.001(4)
C2 0.122(9) 0.039(5) 0.055(6) 0.006(4) 0.019(7) -0.019(7)
C3 0.052(6) 0.035(5) 0.058(6) 0.004(4) -0.012(4) 0.001(4)
C4 0.037(4) 0.011(3) 0.064(5) 0.001(4) -0.004(4) 0.002(3)
C5 0.033(5) 0.021(4) 0.043(5) -0.003(4) 0.003(3) 0.004(4)
C6 0.041(5) 0.018(4) 0.054(5) -0.008(4) -0.001(4) -0.008(3)
C7 0.044(6) 0.029(4) 0.076(6) -0.003(4) -0.021(4) 0.007(4)
C8 0.048(5) 0.039(5) 0.066(6) 0.006(4) -0.009(5) -0.007(5)
C9 0.066(6) 0.043(5) 0.065(6) 0.013(5) 0.007(6) -0.006(4)
C10 0.046(5) 0.008(4) 0.056(5) -0.003(3) -0.010(4) 0.002(3)
C11 0.034(5) 0.023(4) 0.064(6) 0.000(4) -0.003(4) -0.007(3)
C12 0.054(6) 0.025(4) 0.062(6) 0.001(4) -0.003(4) -0.022(4)
C13 0.058(7) 0.029(5) 0.113(9) -0.008(5) -0.002(6) -0.014(4)
C14 0.034(5) 0.020(4) 0.051(5) 0.002(4) -0.001(4) 0.001(3)
C15 0.052(6) 0.017(4) 0.052(5) -0.006(4) -0.004(4) 0.003(4)
C16 0.052(5) 0.031(4) 0.050(5) -0.002(4) -0.013(4) 0.002(4)
C17 0.072(7) 0.041(5) 0.086(8) 0.011(5) -0.030(6) -0.002(5)
C18 0.027(4) 0.022(4) 0.047(5) -0.002(4) 0.001(4) -0.004(3)
C19 0.043(5) 0.021(4) 0.050(5) -0.009(4) 0.001(4) -0.003(4)
C20 0.043(6) 0.044(5) 0.047(5) -0.017(4) 0.003(4) -0.012(4)
C21 0.049(6) 0.050(6) 0.077(7) -0.014(5) 0.010(5) 0.008(5)

loop_
_atom_type_symbol
_atom_type_description
_atom_type_scat_dispersion_real
_atom_type_scat_dispersion_imag
_atom_type_scat_source
C C 0.0033 0.0016 'International Tables Vol C Tables 4.2.6.8 and 6.1.1.4'
H H 0.0000 0.0000 'International Tables Vol C Tables 4.2.6.8 and 6.1.1.4'
Cl Cl 0.1484 0.1585 'International Tables Vol C Tables 4.2.6.8 and 6.1.1.4'
N N 0.0061 0.0033 'International Tables Vol C Tables 4.2.6.8 and 6.1.1.4'
O O 0.0106 0.0060 'International Tables Vol C Tables 4.2.6.8 and 6.1.1.4'
Ru Ru -1.2594 0.8363 'International Tables Vol C Tables 4.2.6.8 and 6.1.1.4'

loop_
_geom_angle_atom_site_label_1
_geom_angle_atom_site_label_2
_geom_angle_atom_site_label_3
_geom_angle
N2 Ru1 O1 177.4(3)
N2 Ru1 N1 96.8(3)
O1 Ru1 N1 81.4(2)
N2 Ru1 Cl2 90.4(2)
O1 Ru1 Cl2 87.81(15)
N1 Ru1 Cl2 92.99(18)
N2 Ru1 Cl3 93.9(2)
O1 Ru1 Cl3 87.79(15)
N1 Ru1 Cl3 84.93(17)
Cl2 Ru1 Cl3 175.37(7)
N2 Ru1 Cl1 94.4(2)
O1 Ru1 Cl1 87.43(15)
N1 Ru1 Cl1 168.72(17)
Cl2 Ru1 Cl1 88.22(7)
Cl3 Ru1 Cl1 93.02(7)
C5 O1 Ru1 118.8(5)
C1 N1 C4 107.3(6)
C1 N1 Ru1 120.8(5)
C4 N1 Ru1 107.3(5)
C1 N1 H1 106.9
C4 N1 H1 106.9
Ru1 N1 H1 106.9
O3 N2 Ru1 176.4(6)
C10 N3 C18 106.9(5)
C10 N3 C6 110.9(6)
C18 N3 C6 110.1(6)
C10 N3 C14 110.8(6)
C18 N3 C14 111.4(6)
C6 N3 C14 106.8(5)
C2 C1 N1 106.8(7)
C2 C1 H1A 110.4
N1 C1 H1A 110.4
C2 C1 H1B 110.4
N1 C1 H1B 110.4
H1A C1 H1B 108.6
C1 C2 C3 105.0(8)
C1 C2 H2A 110.8
C3 C2 H2A 110.8
C1 C2 H2B 110.8
C3 C2 H2B 110.8
H2A C2 H2B 108.8
C2 C3 C4 103.2(6)
C2 C3 H3A 111.1
C4 C3 H3A 111.1
C2 C3 H3B 111.1
C4 C3 H3B 111.1
H3A C3 H3B 109.1
N1 C4 C5 113.5(6)
N1 C4 C3 104.9(7)
C5 C4 C3 111.6(6)
N1 C4 H4 108.9
C5 C4 H4 108.9
C3 C4 H4 108.9
O2 C5 O1 122.6(7)
O2 C5 C4 121.4(7)
O1 C5 C4 116.0(6)
N3 C6 C7 117.0(6)
N3 C6 H6A 108.0
C7 C6 H6A 108.0
N3 C6 H6B 108.0
C7 C6 H6B 108.0
H6A C6 H6B 107.3
C6 C7 C8 110.9(7)
C6 C7 H7A 109.5
C8 C7 H7A 109.5
C6 C7 H7B 109.5
C8 C7 H7B 109.5
H7A C7 H7B 108.0
C9 C8 C7 112.1(8)
C9 C8 H8A 109.2
C7 C8 H8A 109.2
C9 C8 H8B 109.2
C7 C8 H8B 109.2
H8A C8 H8B 107.9
C8 C9 H9A 109.5
C8 C9 H9B 109.5
H9A C9 H9B 109.5
C8 C9 H9C 109.5
H9A C9 H9C 109.5
H9B C9 H9C 109.5
C11 C10 N3 117.1(6)
C11 C10 H10A 108.0
N3 C10 H10A 108.0
C11 C10 H10B 108.0
N3 C10 H10B 108.0
H10A C10 H10B 107.3
C10 C11 C12 110.9(7)
C10 C11 H11A 109.4
C12 C11 H11A 109.4
C10 C11 H11B 109.4
C12 C11 H11B 109.4
H11A C11 H11B 108.0
C13 C12 C11 113.0(8)
C13 C12 H12A 109.0
C11 C12 H12A 109.0
C13 C12 H12B 109.0
C11 C12 H12B 109.0
H12A C12 H12B 107.8
C12 C13 H13A 109.5
C12 C13 H13B 109.5
H13A C13 H13B 109.5
C12 C13 H13C 109.5
H13A C13 H13C 109.5
H13B C13 H13C 109.5
C15 C14 N3 115.9(6)
C15 C14 H14A 108.3
N3 C14 H14A 108.3
C15 C14 H14B 108.3
N3 C14 H14B 108.3
H14A C14 H14B 107.4
C14 C15 C16 110.4(6)
C14 C15 H15A 109.6
C16 C15 H15A 109.6
C14 C15 H15B 109.6
C16 C15 H15B 109.6
H15A C15 H15B 108.1
C17 C16 C15 112.3(7)
C17 C16 H16A 109.1
C15 C16 H16A 109.1
C17 C16 H16B 109.1
C15 C16 H16B 109.1
H16A C16 H16B 107.9
C16 C17 H17A 109.5
C16 C17 H17B 109.5
H17A C17 H17B 109.5
C16 C17 H17C 109.5
H17A C17 H17C 109.5
H17B C17 H17C 109.5
N3 C18 C19 116.5(6)
N3 C18 H18A 108.2
C19 C18 H18A 108.2
N3 C18 H18B 108.2
C19 C18 H18B 108.2
H18A C18 H18B 107.3
C18 C19 C20 110.5(6)
C18 C19 H19A 109.5
C20 C19 H19A 109.5
C18 C19 H19B 109.5
C20 C19 H19B 109.5
H19A C19 H19B 108.1
C21 C20 C19 112.4(7)
C21 C20 H20A 109.1
C19 C20 H20A 109.1
C21 C20 H20B 109.1
C19 C20 H20B 109.1
H20A C20 H20B 107.9
C20 C21 H21A 109.5
C20 C21 H21B 109.5
H21A C21 H21B 109.5
C20 C21 H21C 109.5
H21A C21 H21C 109.5
H21B C21 H21C 109.5

loop_
_geom_bond_atom_site_label_1
_geom_bond_atom_site_label_2
_geom_bond_distance
Ru1 N2 1.726(6)
Ru1 O1 1.988(4)
Ru1 N1 2.132(6)
Ru1 Cl2 2.368(2)
Ru1 Cl3 2.3831(19)
Ru1 Cl1 2.3830(18)
O1 C5 1.302(8)
O2 C5 1.218(8)
O3 N2 1.141(7)
N1 C1 1.468(10)
N1 C4 1.509(8)
N1 H1 0.9300
N3 C10 1.505(9)
N3 C18 1.500(9)
N3 C6 1.509(10)
N3 C14 1.517(9)
C1 C2 1.456(12)
C1 H1A 0.9900
C1 H1B 0.9900
C2 C3 1.501(11)
C2 H2A 0.9900
C2 H2B 0.9900
C3 C4 1.528(12)
C3 H3A 0.9900
C3 H3B 0.9900
C4 C5 1.507(10)
C4 H4 1.0000
C6 C7 1.516(10)
C6 H6A 0.9900
C6 H6B 0.9900
C7 C8 1.549(12)
C7 H7A 0.9900
C7 H7B 0.9900
C8 C9 1.499(11)
C8 H8A 0.9900
C8 H8B 0.9900
C9 H9A 0.9800
C9 H9B 0.9800
C9 H9C 0.9800
C10 C11 1.497(10)
C10 H10A 0.9900
C10 H10B 0.9900
C11 C12 1.511(10)
C11 H11A 0.9900
C11 H11B 0.9900
C12 C13 1.491(12)
C12 H12A 0.9900
C12 H12B 0.9900
C13 H13A 0.9800
C13 H13B 0.9800
C13 H13C 0.9800
C14 C15 1.500(10)
C14 H14A 0.9900
C14 H14B 0.9900
C15 C16 1.530(10)
C15 H15A 0.9900
C15 H15B 0.9900
C16 C17 1.499(11)
C16 H16A 0.9900
C16 H16B 0.9900
C17 H17A 0.9800
C17 H17B 0.9800
C17 H17C 0.9800
C18 C19 1.525(9)
C18 H18A 0.9900
C18 H18B 0.9900
C19 C20 1.530(11)
C19 H19A 0.9900
C19 H19B 0.9900
C20 C21 1.529(12)
C20 H20A 0.9900
C20 H20B 0.9900
C21 H21A 0.9800
C21 H21B 0.9800
C21 H21C 0.9800

loop_
_geom_torsion_atom_site_label_1
_geom_torsion_atom_site_label_2
_geom_torsion_atom_site_label_3
_geom_torsion_atom_site_label_4
_geom_torsion
N2 Ru1 O1 C5 61(5)
N1 Ru1 O1 C5 14.3(5)
Cl2 Ru1 O1 C5 107.7(5)
Cl3 Ru1 O1 C5 -70.9(5)
Cl1 Ru1 O1 C5 -164.0(5)
N2 Ru1 N1 C1 -70.0(6)
O1 Ru1 N1 C1 108.2(5)
Cl2 Ru1 N1 C1 20.9(5)
Cl3 Ru1 N1 C1 -163.3(5)
Cl1 Ru1 N1 C1 116.7(9)
N2 Ru1 N1 C4 166.8(5)
O1 Ru1 N1 C4 -15.1(5)
Cl2 Ru1 N1 C4 -102.4(5)
Cl3 Ru1 N1 C4 73.4(5)
Cl1 Ru1 N1 C4 -6.5(12)
O1 Ru1 N2 O3 56(13)
N1 Ru1 N2 O3 103(11)
Cl2 Ru1 N2 O3 9(11)
Cl3 Ru1 N2 O3 -172(11)
Cl1 Ru1 N2 O3 -79(11)
C4 N1 C1 C2 16.7(9)
Ru1 N1 C1 C2 -106.6(7)
N1 C1 C2 C3 -33.0(10)
C1 C2 C3 C4 35.8(10)
C1 N1 C4 C5 -116.2(7)
Ru1 N1 C4 C5 15.0(8)
C1 N1 C4 C3 5.9(8)
Ru1 N1 C4 C3 137.0(5)
C2 C3 C4 N1 -25.2(9)
C2 C3 C4 C5 98.1(8)
Ru1 O1 C5 O2 171.8(6)
Ru1 O1 C5 C4 -9.2(8)
N1 C4 C5 O2 173.9(7)
C3 C4 C5 O2 55.6(9)
N1 C4 C5 O1 -5.1(10)
C3 C4 C5 O1 -123.4(7)
C10 N3 C6 C7 59.5(8)
C18 N3 C6 C7 -58.7(8)
C14 N3 C6 C7 -179.7(7)
N3 C6 C7 C8 -165.9(7)
C6 C7 C8 C9 70.4(9)
C18 N3 C10 C11 173.0(7)
C6 N3 C10 C11 53.0(8)
C14 N3 C10 C11 -65.5(8)
N3 C10 C11 C12 -173.2(7)
C10 C11 C12 C13 -178.8(7)
C10 N3 C14 C15 -68.6(9)
C18 N3 C14 C15 50.2(8)
C6 N3 C14 C15 170.5(6)
N3 C14 C15 C16 166.9(6)
C14 C15 C16 C17 178.6(7)
C10 N3 C18 C19 178.4(7)
C6 N3 C18 C19 -61.0(8)
C14 N3 C18 C19 57.3(8)
N3 C18 C19 C20 -178.7(6)
C18 C19 C20 C21 -71.4(8)
